data_2019543
loop_
_publ_author_name
'Atria, Ana Mar\'ia'
'Garland, Maria Teresa'
'Baggio, Ricardo'

_publ_section_title
;
 Two nickel(II) bis[(pyridin-2-yl)methyl]amine complexes with homophthalic
 and benzene-1,2,4,5-tetracarboxylic acids
;
_journal_issue 6
_journal_name_full 'Acta Crystallographica Section C'
_journal_page_first 541
_journal_page_last 546
_journal_paper_doi 10.1107/S2053229614008134
_journal_volume 70
_journal_year 2014
_chemical_formula_iupac '[Ni (C9 H6 O4) (C12 H13 N3) (H2 O)]'
_chemical_formula_moiety 'C21 H21 N3 Ni O5'
_chemical_formula_sum 'C21 H21 N3 Ni O5'
_chemical_formula_weight 454.12
_chemical_name_systematic
<i>catena</i>-Poly[[aqua{bis[(pyridin-2-yl)methyl]amine-\k^3^<i>N</i>,<i>N</i>',<i>N</i>''}nickel(II)]-\m-2-(2-carboxylatophenyl)aceteto-\k^2^<i>O</i>:<i>O</i>']
_space_group_IT_number 15
_symmetry_cell_setting monoclinic
_symmetry_space_group_name_Hall '-C 2yc'
_symmetry_space_group_name_H-M 'C 1 2/c 1'
_atom_sites_solution_hydrogens geom
_atom_sites_solution_primary direct
_atom_sites_solution_secondary difmap
_audit_creation_method SHELXL-97
_cell_angle_alpha 90.00
_cell_angle_beta 93.081(2)
_cell_angle_gamma 90.00
_cell_formula_units_Z 8
_cell_length_a 18.233(3)
_cell_length_b 10.4511(14)
_cell_length_c 20.898(3)
_cell_measurement_reflns_used 2835
_cell_measurement_temperature 150(2)
_cell_measurement_theta_max 26.79
_cell_measurement_theta_min 2.24
_cell_volume 3976.5(10)
_computing_cell_refinement 'SAINT-NT (Bruker, 2002)'
_computing_data_collection 'SMART (Bruker, 2001)'
_computing_data_reduction 'SAINT-NT (Bruker, 2002)'
_computing_molecular_graphics 'SHELXTL (Sheldrick, 2008)'
_computing_publication_material 'SHELXTL (Sheldrick, 2008) and PLATON (Spek, 2009)'
_computing_structure_refinement 'SHELXL97 Sheldrick, 2008)'
_computing_structure_solution 'SHELXS97 (Sheldrick, 2008)'
_diffrn_ambient_temperature 150(2)
_diffrn_measured_fraction_theta_full 1.000
_diffrn_measured_fraction_theta_max 0.934
_diffrn_measurement_device_type 'Bruker SMART CCD area-detector'
_diffrn_measurement_method 'CCD rotation images, thin slices'
_diffrn_radiation_monochromator graphite
_diffrn_radiation_source 'fine-focus sealed tube'
_diffrn_radiation_type MoK\a
_diffrn_radiation_wavelength 0.71073
_diffrn_reflns_av_R_equivalents 0.0279
_diffrn_reflns_av_sigmaI/netI 0.0233
_diffrn_reflns_limit_h_max 22
_diffrn_reflns_limit_h_min -23
_diffrn_reflns_limit_k_max 13
_diffrn_reflns_limit_k_min -13
_diffrn_reflns_limit_l_max 27
_diffrn_reflns_limit_l_min -27
_diffrn_reflns_number 15811
_diffrn_reflns_theta_full 26.00
_diffrn_reflns_theta_max 27.80
_diffrn_reflns_theta_min 1.95
_exptl_absorpt_coefficient_mu 1.015
_exptl_absorpt_correction_T_max 0.88
_exptl_absorpt_correction_T_min 0.86
_exptl_absorpt_correction_type multi-scan
_exptl_absorpt_process_details '(SADABS in SAINT-NT; Bruker, 2002)'
_exptl_crystal_colour blue
_exptl_crystal_density_diffrn 1.517
_exptl_crystal_density_method 'not measured'
_exptl_crystal_description block
_exptl_crystal_F_000 1888
_exptl_crystal_size_max 0.39
_exptl_crystal_size_mid 0.13
_exptl_crystal_size_min 0.12
_refine_diff_density_max 0.723
_refine_diff_density_min -0.373
_refine_ls_extinction_method none
_refine_ls_goodness_of_fit_ref 1.434
_refine_ls_hydrogen_treatment mixed
_refine_ls_matrix_type full
_refine_ls_number_parameters 280
_refine_ls_number_reflns 4399
_refine_ls_number_restraints 4
_refine_ls_restrained_S_all 1.434
_refine_ls_R_factor_all 0.0622
_refine_ls_R_factor_gt 0.0502
_refine_ls_shift/su_max 0.002
_refine_ls_shift/su_mean 0.000
_refine_ls_structure_factor_coef Fsqd
_refine_ls_weighting_details 'calc w=1/[\s^2^(Fo^2^)+(0.0538P)^2^+2.6787P] where P=(Fo^2^+2Fc^2^)/3'
_refine_ls_weighting_scheme calc
_refine_ls_wR_factor_gt 0.1193
_refine_ls_wR_factor_ref 0.1252
_reflns_number_gt 3562
_reflns_number_total 4399
_reflns_threshold_expression I>2\s(I)
_cod_data_source_file uk3094sup1.cif
_cod_data_source_block I
_cod_depositor_comments 'Adding full bibliography for 2019543--2019544.cif.'
_cod_original_cell_volume 3976.3(9)
_cod_original_sg_symbol_H-M 'C 2/c'
_cod_database_code 2019543
_cod_database_fobs_code 2019543

loop_
_symmetry_equiv_pos_as_xyz
'x, y, z'
'-x, y, -z+1/2'
'x+1/2, y+1/2, z'
'-x+1/2, y+1/2, -z+1/2'
'-x, -y, -z'
'x, -y, z-1/2'
'-x+1/2, -y+1/2, -z'
'x+1/2, -y+1/2, z-1/2'

loop_
_atom_site_type_symbol
_atom_site_label
_atom_site_fract_x
_atom_site_fract_y
_atom_site_fract_z
_atom_site_U_iso_or_equiv
_atom_site_adp_type
_atom_site_calc_flag
_atom_site_refinement_flags
_atom_site_occupancy
_atom_site_symmetry_multiplicity
Ni Ni1 0.268905(17) 0.54699(3) 0.182666(15) 0.01720(13) Uani d . 1 1
N N11 0.32496(12) 0.5816(2) 0.09987(10) 0.0220(5) Uani d . 1 1
N N21 0.28959(13) 0.7444(2) 0.19247(10) 0.0222(5) Uani d D 1 1
H H21N 0.2611(14) 0.785(3) 0.2153(12) 0.027 Uiso d D 1 1
N N31 0.36272(12) 0.5344(2) 0.24201(10) 0.0205(5) Uani d . 1 1
C C11 0.35626(14) 0.4973(3) 0.06188(13) 0.0245(6) Uani d . 1 1
H H1A 0.3570 0.4098 0.0742 0.029 Uiso calc R 1 1
C C21 0.38752(19) 0.5306(3) 0.00586(15) 0.0391(8) Uani d . 1 1
H H21 0.4081 0.4675 -0.0205 0.047 Uiso calc R 1 1
C C31 0.3881(2) 0.6591(4) -0.01100(16) 0.0495(10) Uani d . 1 1
H H31 0.4104 0.6858 -0.0488 0.059 Uiso calc R 1 1
C C41 0.3559(2) 0.7475(3) 0.02769(14) 0.0430(9) Uani d . 1 1
H H41 0.3549 0.8356 0.0164 0.052 Uiso calc R 1 1
C C51 0.32516(16) 0.7061(3) 0.08312(13) 0.0260(6) Uani d . 1 1
C C61 0.28692(17) 0.7966(3) 0.12672(13) 0.0294(6) Uani d . 1 1
H H61A 0.3113 0.8813 0.1267 0.035 Uiso calc R 1 1
H H61B 0.2352 0.8081 0.1109 0.035 Uiso calc R 1 1
C C71 0.36221(15) 0.7644(3) 0.22740(13) 0.0238(6) Uani d . 1 1
H H71A 0.3986 0.7900 0.1963 0.029 Uiso calc R 1 1
H H71B 0.3579 0.8355 0.2583 0.029 Uiso calc R 1 1
C C81 0.38960(14) 0.6485(3) 0.26261(12) 0.0210(5) Uani d . 1 1
C C91 0.44319(15) 0.6562(3) 0.31322(13) 0.0284(6) Uani d . 1 1
H H91 0.4603 0.7371 0.3285 0.034 Uiso calc R 1 1
C C101 0.47052(16) 0.5456(3) 0.34028(14) 0.0336(7) Uani d . 1 1
H H101 0.5066 0.5490 0.3748 0.040 Uiso calc R 1 1
C C111 0.44528(17) 0.4286(3) 0.31707(14) 0.0323(7) Uani d . 1 1
H H111 0.4652 0.3508 0.3340 0.039 Uiso calc R 1 1
C C121 0.39053(15) 0.4277(3) 0.26882(13) 0.0248(6) Uani d . 1 1
H H121 0.3718 0.3476 0.2540 0.030 Uiso calc R 1 1
O O12 0.10542(10) 0.6298(2) 0.23059(9) 0.0275(4) Uani d . 1 1
O O22 0.21205(10) 0.54161(17) 0.26559(9) 0.0215(4) Uani d . 1 1
O O32 0.23373(10) 0.85118(19) 0.33165(9) 0.0254(4) Uani d . 1 1
O O42 0.33763(11) 0.83428(19) 0.39241(9) 0.0287(4) Uani d . 1 1
C C12 0.12750(14) 0.6080(2) 0.34231(12) 0.0187(5) Uani d . 1 1
C C22 0.05291(15) 0.5936(3) 0.35230(14) 0.0247(6) Uani d . 1 1
H H22 0.0194 0.5791 0.3166 0.030 Uiso calc R 1 1
C C32 0.02663(16) 0.5999(3) 0.41350(14) 0.0310(7) Uani d . 1 1
H H32 -0.0242 0.5889 0.4197 0.037 Uiso calc R 1 1
C C42 0.07535(17) 0.6224(3) 0.46512(14) 0.0308(7) Uani d . 1 1
H H42 0.0583 0.6260 0.5072 0.037 Uiso calc R 1 1
C C52 0.14927(16) 0.6398(3) 0.45535(13) 0.0271(6) Uani d . 1 1
H H52 0.1820 0.6574 0.4912 0.033 Uiso calc R 1 1
C C62 0.17708(14) 0.6323(2) 0.39446(12) 0.0188(5) Uani d . 1 1
C C72 0.15014(14) 0.5928(2) 0.27372(12) 0.0202(5) Uani d . 1 1
C C82 0.25815(15) 0.6559(2) 0.38849(12) 0.0215(5) Uani d . 1 1
H H82A 0.2762 0.5963 0.3561 0.026 Uiso calc R 1 1
H H82B 0.2842 0.6354 0.4300 0.026 Uiso calc R 1 1
C C92 0.27836(14) 0.7920(2) 0.36970(11) 0.0176(5) Uani d . 1 1
O O1W 0.17249(11) 0.58304(19) 0.12623(9) 0.0250(4) Uani d D 1 1
H H1WA 0.1641(16) 0.5069(14) 0.1137(14) 0.030 Uiso d D 1 1
H H1WB 0.1416(13) 0.598(3) 0.1542(11) 0.030 Uiso d D 1 1

loop_
_atom_site_aniso_label
_atom_site_aniso_U_11
_atom_site_aniso_U_22
_atom_site_aniso_U_33
_atom_site_aniso_U_12
_atom_site_aniso_U_13
_atom_site_aniso_U_23
Ni1 0.01567(19) 0.01819(19) 0.01774(19) 0.00132(12) 0.00081(12) 0.00055(12)
N11 0.0223(12) 0.0215(11) 0.0223(11) -0.0072(9) 0.0019(9) -0.0051(9)
N21 0.0249(12) 0.0198(11) 0.0221(11) 0.0041(9) 0.0041(9) -0.0016(9)
N31 0.0170(11) 0.0245(11) 0.0203(11) 0.0000(9) 0.0030(9) -0.0024(9)
C11 0.0183(13) 0.0299(14) 0.0254(14) -0.0108(12) 0.0005(11) -0.0017(11)
C21 0.0360(18) 0.052(2) 0.0292(16) -0.0164(15) 0.0055(13) -0.0166(14)
C31 0.059(2) 0.060(2) 0.0305(17) -0.0253(19) 0.0113(16) -0.0021(16)
C41 0.071(3) 0.0316(17) 0.0268(16) -0.0200(17) 0.0048(15) 0.0074(13)
C51 0.0303(16) 0.0269(14) 0.0204(13) -0.0110(12) -0.0034(11) 0.0006(11)
C61 0.0386(18) 0.0196(13) 0.0294(15) -0.0030(12) -0.0043(12) 0.0046(11)
C71 0.0174(13) 0.0233(13) 0.0308(14) -0.0020(11) 0.0023(11) -0.0056(11)
C81 0.0129(12) 0.0328(15) 0.0176(12) 0.0005(11) 0.0035(9) 0.0000(10)
C91 0.0183(14) 0.0399(17) 0.0271(14) -0.0057(12) 0.0038(11) -0.0029(12)
C101 0.0200(14) 0.059(2) 0.0217(14) 0.0035(14) -0.0024(11) 0.0050(13)
C111 0.0303(16) 0.0373(17) 0.0292(15) 0.0102(13) 0.0008(12) 0.0097(13)
C121 0.0212(14) 0.0262(14) 0.0275(14) 0.0044(11) 0.0047(11) 0.0049(11)
O12 0.0228(10) 0.0375(11) 0.0218(9) 0.0083(9) -0.0041(8) -0.0021(8)
O22 0.0184(9) 0.0241(10) 0.0222(9) 0.0039(7) 0.0037(7) 0.0034(7)
O32 0.0262(10) 0.0287(10) 0.0206(9) -0.0021(8) -0.0042(8) 0.0018(8)
O42 0.0264(11) 0.0305(11) 0.0285(10) -0.0070(8) -0.0040(8) 0.0061(8)
C12 0.0225(14) 0.0119(11) 0.0221(12) -0.0005(10) 0.0053(10) 0.0012(9)
C22 0.0181(14) 0.0212(13) 0.0349(15) 0.0022(11) 0.0030(11) -0.0015(11)
C32 0.0196(14) 0.0358(16) 0.0387(16) 0.0018(12) 0.0111(12) 0.0023(13)
C42 0.0415(18) 0.0273(15) 0.0248(14) 0.0027(13) 0.0125(13) 0.0034(11)
C52 0.0355(16) 0.0239(14) 0.0217(13) 0.0000(12) 0.0001(12) 0.0000(11)
C62 0.0218(13) 0.0124(11) 0.0222(12) 0.0032(10) 0.0011(10) 0.0001(9)
C72 0.0206(14) 0.0171(12) 0.0228(13) -0.0013(10) 0.0013(10) -0.0031(10)
C82 0.0282(15) 0.0204(13) 0.0160(12) 0.0015(11) 0.0005(10) 0.0008(10)
C92 0.0155(13) 0.0241(13) 0.0134(11) 0.0012(10) 0.0013(9) -0.0029(9)
O1W 0.0272(11) 0.0256(10) 0.0224(10) 0.0036(9) 0.0040(8) -0.0014(8)

loop_
_atom_type_symbol
_atom_type_description
_atom_type_scat_dispersion_real
_atom_type_scat_dispersion_imag
_atom_type_scat_source
C C 0.0033 0.0016 'International Tables Vol C Tables 4.2.6.8 and 6.1.1.4'
H H 0.0000 0.0000 'International Tables Vol C Tables 4.2.6.8 and 6.1.1.4'
N N 0.0061 0.0033 'International Tables Vol C Tables 4.2.6.8 and 6.1.1.4'
O O 0.0106 0.0060 'International Tables Vol C Tables 4.2.6.8 and 6.1.1.4'
Ni Ni 0.3393 1.1124 'International Tables Vol C Tables 4.2.6.8 and 6.1.1.4'

loop_
_geom_angle_atom_site_label_1
_geom_angle_atom_site_label_2
_geom_angle_atom_site_label_3
_geom_angle_site_symmetry_1
_geom_angle_site_symmetry_3
_geom_angle
N31 Ni1 O22 . . 86.06(8)
N31 Ni1 O32 . 4_545 92.06(8)
O22 Ni1 O32 . 4_545 94.91(7)
N31 Ni1 N11 . . 94.72(9)
O22 Ni1 N11 . . 171.57(8)
O32 Ni1 N11 4_545 . 93.45(8)
N31 Ni1 O1W . . 172.97(8)
O22 Ni1 O1W . . 91.91(7)
O32 Ni1 O1W 4_545 . 94.83(7)
N11 Ni1 O1W . . 86.32(8)
N31 Ni1 N21 . . 82.28(9)
O22 Ni1 N21 . . 92.31(8)
O32 Ni1 N21 4_545 . 170.50(8)
N11 Ni1 N21 . . 79.50(9)
O1W Ni1 N21 . . 91.09(9)
C11 N11 C51 . . 118.4(2)
C11 N11 Ni1 . . 128.51(19)
C51 N11 Ni1 . . 113.01(18)
C61 N21 C71 . . 112.8(2)
C61 N21 Ni1 . . 105.95(16)
C71 N21 Ni1 . . 109.55(16)
C61 N21 H21N . . 110(2)
C71 N21 H21N . . 102(2)
Ni1 N21 H21N . . 116(2)
C121 N31 C81 . . 118.7(2)
C121 N31 Ni1 . . 126.13(19)
C81 N31 Ni1 . . 114.23(17)
N11 C11 C21 . . 123.4(3)
N11 C11 H1A . . 118.3
C21 C11 H1A . . 118.3
C11 C21 C31 . . 118.0(3)
C11 C21 H21 . . 121.0
C31 C21 H21 . . 121.0
C41 C31 C21 . . 119.3(3)
C41 C31 H31 . . 120.3
C21 C31 H31 . . 120.3
C31 C41 C51 . . 119.1(3)
C31 C41 H41 . . 120.5
C51 C41 H41 . . 120.5
N11 C51 C41 . . 121.8(3)
N11 C51 C61 . . 116.1(2)
C41 C51 C61 . . 122.0(3)
N21 C61 C51 . . 109.7(2)
N21 C61 H61A . . 109.7
C51 C61 H61A . . 109.7
N21 C61 H61B . . 109.7
C51 C61 H61B . . 109.7
H61A C61 H61B . . 108.2
C81 C71 N21 . . 113.1(2)
C81 C71 H71A . . 109.0
N21 C71 H71A . . 109.0
C81 C71 H71B . . 109.0
N21 C71 H71B . . 109.0
H71A C71 H71B . . 107.8
N31 C81 C91 . . 121.1(3)
N31 C81 C71 . . 117.0(2)
C91 C81 C71 . . 121.8(3)
C101 C91 C81 . . 119.1(3)
C101 C91 H91 . . 120.5
C81 C91 H91 . . 120.5
C91 C101 C111 . . 119.6(3)
C91 C101 H101 . . 120.2
C111 C101 H101 . . 120.2
C121 C111 C101 . . 118.4(3)
C121 C111 H111 . . 120.8
C101 C111 H111 . . 120.8
N31 C121 C111 . . 123.0(3)
N31 C121 H121 . . 118.5
C111 C121 H121 . . 118.5
C72 O22 Ni1 . . 126.19(17)
C92 O32 Ni1 . 4 125.65(17)
C22 C12 C62 . . 119.8(2)
C22 C12 C72 . . 116.5(2)
C62 C12 C72 . . 123.7(2)
C32 C22 C12 . . 121.3(3)
C32 C22 H22 . . 119.4
C12 C22 H22 . . 119.4
C42 C32 C22 . . 119.2(3)
C42 C32 H32 . . 120.4
C22 C32 H32 . . 120.4
C32 C42 C52 . . 119.8(3)
C32 C42 H42 . . 120.1
C52 C42 H42 . . 120.1
C42 C52 C62 . . 122.0(3)
C42 C52 H52 . . 119.0
C62 C52 H52 . . 119.0
C52 C62 C12 . . 117.9(2)
C52 C62 C82 . . 118.1(2)
C12 C62 C82 . . 124.0(2)
O12 C72 O22 . . 126.0(2)
O12 C72 C12 . . 116.7(2)
O22 C72 C12 . . 117.3(2)
C62 C82 C92 . . 115.1(2)
C62 C82 H82A . . 108.5
C92 C82 H82A . . 108.5
C62 C82 H82B . . 108.5
C92 C82 H82B . . 108.5
H82A C82 H82B . . 107.5
O42 C92 O32 . . 125.7(2)
O42 C92 C82 . . 116.9(2)
O32 C92 C82 . . 117.4(2)
Ni1 O1W H1WA . . 98(2)
Ni1 O1W H1WB . . 102(2)
H1WA O1W H1WB . . 105.7(15)

loop_
_geom_bond_atom_site_label_1
_geom_bond_atom_site_label_2
_geom_bond_site_symmetry_2
_geom_bond_distance
_geom_bond_publ_flag
Ni1 N31 . 2.062(2) y
Ni1 O22 . 2.0674(18) y
Ni1 O32 4_545 2.068(2) y
Ni1 N11 . 2.088(2) y
Ni1 O1W . 2.098(2) y
Ni1 N21 . 2.106(2) y
N11 C11 . 1.334(4) ?
N11 C51 . 1.347(4) ?
N21 C61 . 1.477(3) ?
N21 C71 . 1.492(4) ?
N21 H21N . 0.841(10) ?
N31 C121 . 1.335(3) ?
N31 C81 . 1.351(3) ?
C11 C21 . 1.374(4) ?
C11 H1A . 0.9500 ?
C21 C31 . 1.388(5) ?
C21 H21 . 0.9500 ?
C31 C41 . 1.379(5) ?
C31 H31 . 0.9500 ?
C41 C51 . 1.383(4) ?
C41 H41 . 0.9500 ?
C51 C61 . 1.510(4) ?
C61 H61A . 0.9900 ?
C61 H61B . 0.9900 ?
C71 C81 . 1.490(4) ?
C71 H71A . 0.9900 ?
C71 H71B . 0.9900 ?
C81 C91 . 1.403(4) ?
C91 C101 . 1.369(4) ?
C91 H91 . 0.9500 ?
C101 C111 . 1.385(5) ?
C101 H101 . 0.9500 ?
C111 C121 . 1.380(4) ?
C111 H111 . 0.9500 ?
C121 H121 . 0.9500 ?
O12 C72 . 1.244(3) ?
O22 C72 . 1.269(3) ?
O32 C92 . 1.268(3) ?
O42 C92 . 1.238(3) ?
C12 C22 . 1.395(4) ?
C12 C62 . 1.401(4) ?
C12 C72 . 1.521(3) ?
C22 C32 . 1.391(4) ?
C22 H22 . 0.9500 ?
C32 C42 . 1.380(4) ?
C32 H32 . 0.9500 ?
C42 C52 . 1.386(4) ?
C42 H42 . 0.9500 ?
C52 C62 . 1.397(4) ?
C52 H52 . 0.9500 ?
C62 C82 . 1.510(4) ?
C82 C92 . 1.525(4) ?
C82 H82A . 0.9900 ?
C82 H82B . 0.9900 ?
O1W H1WA . 0.849(10) ?
O1W H1WB . 0.848(10) ?

loop_
_geom_hbond_atom_site_label_D
_geom_hbond_atom_site_label_H
_geom_hbond_atom_site_label_A
_geom_hbond_site_symmetry_A
_geom_hbond_distance_DH
_geom_hbond_distance_HA
_geom_hbond_distance_DA
_geom_hbond_angle_DHA
O1W H1WB O12 . 0.84(2) 1.79(2) 2.603(3) 162(2)
C82 H82A O22 . 0.99 2.24 2.916(3) 124
C121 H121 O32 4_545 0.95 2.55 3.110(4) 118
O1W H1WA O42 4_545 0.84(2) 1.814(15) 2.632(3) 163(3)
C71 H71B O22 4_555 0.99 2.54 3.205(4) 125
C121 H121 O12 4_545 0.95 2.33 3.114(4) 139
C22 H22 O12 2_555 0.95 2.49 3.309(3) 144
C52 H52 O42 7_566 0.95 2.48 3.191(3) 131
